data_1566850
loop_
_publ_author_name
'Pastel, Glenn R.'
'Chen, Ying'
'Pollard, Travis P.'
'Schroeder, Marshall A.'
'Bowden, Mark E.'
'Zheng, Allen'
'Hahn, Nathan T.'
'Ma, Lin'
'Murugesan, Vijayakumar'
'Ho, Janet'
'Garaga, Mounesha'
'Borodin, Oleg'
'Mueller, Karl'
'Greenbaum, Steven'
'Xu, Kang'

_publ_section_title
;
 A sobering examination of the feasibility of aqueous aluminum batteries
;
_journal_issue 6
_journal_name_full 'Energy &amp; Environmental Science'
_journal_page_first 2460
_journal_page_last 2469
_journal_paper_doi 10.1039/D2EE00134A
_journal_volume 15
_journal_year 2022
_chemical_absolute_configuration unk
_chemical_formula_moiety '3(C F3 O3 S), Al H12 O6, 3(H2 O)'
_chemical_formula_sum 'C3 H18 Al F9 O18 S3'
_chemical_formula_weight 636.331
_space_group_crystal_system orthorhombic
_space_group_IT_number 19
_space_group_name_Hall 'P 2ac 2ab'
_space_group_name_H-M_alt 'P 21 21 21'
_symmetry_Int_Tables_number 19
_audit_block_doi 10.5517/ccdc.csd.cc29wl93
_audit_creation_date 2021-11-24
_audit_creation_method
;
Olex2 1.5
(compiled 2021.11.18 svn.ra9532c28 for OlexSys, GUI svn.r6429)
;
_audit_update_record
;
2022-01-12 deposited with the CCDC.	2022-04-22 downloaded from the CCDC.
;
_cell_angle_alpha 90
_cell_angle_beta 90
_cell_angle_gamma 90
_cell_formula_units_Z 4
_cell_length_a 6.4503(2)
_cell_length_b 15.4150(5)
_cell_length_c 22.9040(8)
_cell_measurement_reflns_used 9841
_cell_measurement_temperature 100.00
_cell_measurement_theta_max 33.13
_cell_measurement_theta_min 2.64
_cell_volume 2277.38(13)
_computing_cell_refinement 'SAINT V8.40B (?, 2016)'
_computing_data_reduction 'SAINT V8.40B (?, 2016)'
_computing_molecular_graphics 'Olex2 1.5 (Dolomanov et al., 2009)'
_computing_publication_material 'Olex2 1.5 (Dolomanov et al., 2009)'
_computing_structure_refinement 'olex2.refine 1.5 (Bourhis et al., 2015)'
_diffrn_ambient_temperature 100.00
_diffrn_measured_fraction_theta_full 0.9966
_diffrn_measured_fraction_theta_max 0.9977
_diffrn_measurement_device_type 'Bruker APEX-II CCD'
_diffrn_measurement_method '\f and \w scans'
_diffrn_radiation_type 'Mo K\a'
_diffrn_radiation_wavelength 0.71073
_diffrn_reflns_av_R_equivalents 0.0728
_diffrn_reflns_av_unetI/netI 0.0525
_diffrn_reflns_Laue_measured_fraction_full 0.9966
_diffrn_reflns_Laue_measured_fraction_max 0.9977
_diffrn_reflns_limit_h_max 9
_diffrn_reflns_limit_h_min -9
_diffrn_reflns_limit_k_max 23
_diffrn_reflns_limit_k_min -23
_diffrn_reflns_limit_l_max 35
_diffrn_reflns_limit_l_min -30
_diffrn_reflns_number 49346
_diffrn_reflns_point_group_measured_fraction_full 0.9951
_diffrn_reflns_point_group_measured_fraction_max 0.9968
_diffrn_reflns_theta_full 25.2417
_diffrn_reflns_theta_max 33.15
_diffrn_reflns_theta_min 2.22
_diffrn_source_current 1.4
_diffrn_source_power 0.07
_diffrn_source_voltage 50.0
_diffrn_standards_number 0
_exptl_absorpt_coefficient_mu 0.513
_exptl_absorpt_correction_T_max 0.7465
_exptl_absorpt_correction_T_min 0.6216
_exptl_absorpt_correction_type none
_exptl_absorpt_process_details
;
SADABS-2016/2 (Bruker,2016/2) was used for absorption correction.
wR2(int) was 0.1163 before and 0.0641 after correction.
The Ratio of minimum to maximum transmission is 0.8327.
The \l/2 correction factor is Not present.
;
_exptl_crystal_density_diffrn 1.856
_exptl_crystal_F_000 1291.165
_exptl_crystal_size_max 0.487
_exptl_crystal_size_mid 0.013
_exptl_crystal_size_min 0.0
_refine_diff_density_max 1.8825
_refine_diff_density_min -1.5070
_refine_diff_density_rms 0.4355
_refine_ls_abs_structure_details 'Hooft, R.W.W., Straver, L.H., Spek, A.L. (2010). J. Appl. Cryst., 43, 665-668.'
_refine_ls_abs_structure_Flack 0.01(2)
_refine_ls_d_res_high 0.6498
_refine_ls_d_res_low 9.1928
_refine_ls_goodness_of_fit_ref 1.0159
_refine_ls_hydrogen_treatment constr
_refine_ls_matrix_type full
_refine_ls_number_constraints 27
_refine_ls_number_parameters 332
_refine_ls_number_reflns 8641
_refine_ls_number_restraints 10
_refine_ls_restrained_S_all 1.0153
_refine_ls_R_factor_all 0.0677
_refine_ls_R_factor_gt 0.0563
_refine_ls_shift/su_max -0.0009
_refine_ls_shift/su_mean 0.0000
_refine_ls_structure_factor_coef Fsqd
_refine_ls_weighting_details 'w=1/[\s^2^(Fo^2^)+(0.1036P)^2^] where P=(Fo^2^+2Fc^2^)/3'
_refine_ls_weighting_scheme calc
_refine_ls_wR_factor_gt 0.1304
_refine_ls_wR_factor_ref 0.1422
_reflns_Friedel_coverage 0.996
_reflns_limit_h_max 9
_reflns_limit_h_min -9
_reflns_limit_k_max 23
_reflns_limit_k_min -23
_reflns_limit_l_max 35
_reflns_limit_l_min -35
_reflns_number_gt 7513
_reflns_number_total 8641
_reflns_threshold_expression I>=2u(I)
_cod_data_source_file d2ee00134a3.cif
_cod_data_source_block YC001b_0m_a
_cod_depositor_comments 'Adding full bibliography for 1566850.cif.'
_cod_original_sg_symbol_Hall ' P 2ac 2ab'
_cod_database_code 1566850
_olex2_refinement_description
;
1. Fixed Uiso
 At 1.5 times of:
  All O(H,H) groups
2. Restrained distances
 Al04-H00a \\sim Al04-H00b
 with sigma of 0.02
 Al04-H00c \\sim Al04-H00d
 with sigma of 0.02
 Al04-H00e \\sim Al04-H00f
 with sigma of 0.02
 Al04-H00g \\sim Al04-H00h
 with sigma of 0.02
 Al04-H00k \\sim Al04-H00l
 with sigma of 0.02
3.a Free rotating group:
 O007(H00a,H00b), O00B(H00c,H00d), O00F(H00e,H00f), O00G(H00g,H00h), O00U(H00k,
 H00l), O00C(H00m,H00n), O00D(H00o,H00p), O00E(H00q,H00r)
3.b Rotating group:
 O00P(H00i,H00j)
;
_olex2_submission_special_instructions 'No special instructions were received'

loop_
_space_group_symop_id
_space_group_symop_operation_xyz
1 x,y,z
2 x+1/2,-y+1/2,-z
3 -x,y+1/2,-z+1/2
4 -x+1/2,-y,z+1/2

loop_
_atom_site_label
_atom_site_type_symbol
_atom_site_fract_x
_atom_site_fract_y
_atom_site_fract_z
_atom_site_U_iso_or_equiv
_atom_site_adp_type
_atom_site_occupancy
_atom_site_refinement_flags_posn
S001 S 0.15075(7) 0.37909(3) 0.543312(19) 0.01419(10) Uani 1.000000 .
S002 S 0.76319(9) 0.43711(4) 0.22175(2) 0.01819(11) Uani 1.000000 .
S003 S 0.22102(8) 0.12504(3) 0.12211(2) 0.01618(10) Uani 1.000000 .
Al04 Al 0.22838(9) 0.25609(4) 0.33034(2) 0.01152(11) Uani 1.000000 D
F005 F 0.2195(4) 0.48788(14) 0.45913(8) 0.0410(4) Uani 1.000000 .
O006 O 0.2207(2) 0.37420(12) 0.60334(6) 0.0174(3) Uani 1.000000 .
O007 O -0.0266(2) 0.26068(11) 0.36961(7) 0.0157(3) Uani 1.000000 .
F008 F 0.4720(3) 0.47414(14) 0.51990(9) 0.0368(4) Uani 1.000000 .
O009 O 0.3116(3) 0.17345(13) 0.16992(7) 0.0234(3) Uani 1.000000 .
O00A O 0.7015(3) 0.38819(12) 0.27265(8) 0.0264(4) Uani 1.000000 .
O00B O 0.0955(2) 0.21488(11) 0.26301(7) 0.0159(3) Uani 1.000000 .
O00C O 0.3057(3) 0.52514(12) 0.32948(8) 0.0210(3) Uani 1.000000 .
O00D O 0.7463(2) 0.11954(11) 0.27146(7) 0.0178(3) Uani 1.000000 .
O00E O -0.2645(2) 0.37623(11) 0.42038(6) 0.0158(3) Uani 1.000000 .
O00F O 0.3623(2) 0.29944(11) 0.39789(6) 0.0147(3) Uani 1.000000 .
O00G O 0.4859(2) 0.24767(11) 0.29334(6) 0.0155(3) Uani 1.000000 .
O00H O 0.2327(3) 0.31084(12) 0.50666(7) 0.0219(3) Uani 1.000000 .
O00I O -0.0005(3) 0.12089(16) 0.12167(12) 0.0374(5) Uani 1.000000 .
O00J O 0.3237(3) 0.04249(12) 0.11209(9) 0.0269(4) Uani 1.000000 .
F00K F 0.2017(3) 0.54667(11) 0.54462(9) 0.0384(4) Uani 1.000000 .
F00L F 0.7282(4) 0.41342(19) 0.11035(8) 0.0546(6) Uani 1.000000 .
F00M F 0.2212(5) 0.14900(19) 0.00995(8) 0.0632(8) Uani 1.000000 .
F00N F 0.2131(6) 0.26624(15) 0.06088(11) 0.0705(9) Uani 1.000000 .
O00O O -0.0712(2) 0.39309(12) 0.53724(7) 0.0191(3) Uani 1.000000 .
O00P O 0.2461(2) 0.14083(10) 0.35806(6) 0.0149(3) Uani 1.000000 .
O00Q O 0.9864(3) 0.44224(14) 0.21466(8) 0.0262(4) Uani 1.000000 .
O00R O 0.6566(3) 0.51848(13) 0.21519(9) 0.0284(4) Uani 1.000000 .
F00S F 0.4702(3) 0.36530(18) 0.16177(11) 0.0534(6) Uani 1.000000 .
C00T C 0.2680(4) 0.47853(17) 0.51527(11) 0.0241(4) Uani 1.000000 .
O00U O 0.1971(2) 0.36896(11) 0.30275(7) 0.0174(3) Uani 1.000000 .
F00V F 0.4956(5) 0.1930(2) 0.05410(11) 0.0737(9) Uani 1.000000 .
F00W F 0.7556(5) 0.29478(16) 0.16131(12) 0.0624(7) Uani 1.000000 .
C00X C 0.6753(5) 0.3728(2) 0.15975(13) 0.0363(6) Uani 1.000000 .
C00Y C 0.2910(6) 0.1881(2) 0.05760(12) 0.0398(7) Uani 1.000000 .
H00a H -0.086(4) 0.3076(9) 0.3826(15) 0.0236(4) Uiso 1.000000 DG
H00b H -0.106(4) 0.2187(10) 0.3817(15) 0.0236(4) Uiso 1.000000 DG
H00c H 0.159(4) 0.204(2) 0.2303(7) 0.0238(4) Uiso 1.000000 DG
H00d H -0.008(4) 0.1786(17) 0.2639(11) 0.0238(4) Uiso 1.000000 DG
H00e H 0.310(4) 0.298(2) 0.4329(4) 0.0220(4) Uiso 1.000000 DG
H00f H 0.486(2) 0.321(2) 0.4027(10) 0.0220(4) Uiso 1.000000 DG
H00g H 0.564(4) 0.2910(10) 0.2826(15) 0.0232(4) Uiso 1.000000 DG
H00h H 0.561(4) 0.2019(9) 0.2867(15) 0.0232(4) Uiso 1.000000 DG
H00i H 0.302(4) 0.1082(3) 0.3314(4) 0.0224(4) Uiso 1.000000 GR
H00j H 0.332(3) 0.1387(3) 0.3872(7) 0.0224(4) Uiso 1.000000 GR
H00k H 0.237(5) 0.4177(8) 0.3183(11) 0.0261(4) Uiso 1.000000 DG
H00l H 0.122(5) 0.3844(15) 0.2729(9) 0.0261(4) Uiso 1.000000 DG
H00m H 0.416(3) 0.531(3) 0.3510(12) 0.0316(5) Uiso 1.000000 G
H00n H 0.205(3) 0.545(3) 0.3509(12) 0.0316(5) Uiso 1.000000 G
H00o H 0.718(6) 0.0851(16) 0.3005(8) 0.0267(4) Uiso 1.000000 G
H00p H 0.721(6) 0.0887(17) 0.2404(7) 0.0267(4) Uiso 1.000000 G
H00q H -0.157(2) 0.377(3) 0.3973(9) 0.0237(4) Uiso 1.000000 G
H00r H -0.212(4) 0.370(3) 0.4552(5) 0.0237(4) Uiso 1.000000 G

loop_
_atom_site_aniso_label
_atom_site_aniso_U_11
_atom_site_aniso_U_22
_atom_site_aniso_U_33
_atom_site_aniso_U_12
_atom_site_aniso_U_13
_atom_site_aniso_U_23
S001 0.01649(19) 0.0158(2) 0.01025(17) 0.00151(17) 0.00118(14) 0.00055(16)
S002 0.0220(2) 0.0143(2) 0.0183(2) -0.00139(18) 0.00062(17) 0.00267(16)
S003 0.01764(19) 0.0150(2) 0.01589(19) -0.00163(17) 0.00071(15) -0.00034(17)
Al04 0.0117(2) 0.0119(3) 0.0109(2) 0.0000(2) 0.00037(18) -0.00046(19)
F005 0.0577(11) 0.0406(10) 0.0247(7) -0.0059(9) 0.0028(8) 0.0173(7)
O006 0.0180(6) 0.0230(7) 0.0110(5) 0.0038(6) -0.0008(5) 0.0005(5)
O007 0.0133(6) 0.0147(7) 0.0191(6) -0.0001(5) 0.0043(5) -0.0030(5)
F008 0.0234(7) 0.0396(10) 0.0474(10) -0.0082(7) 0.0089(7) 0.0039(8)
O009 0.0283(8) 0.0249(9) 0.0171(7) -0.0033(7) 0.0033(6) -0.0064(6)
O00A 0.0319(9) 0.0208(8) 0.0265(8) -0.0081(7) -0.0043(7) 0.0086(7)
O00B 0.0141(6) 0.0204(7) 0.0131(6) -0.0018(5) -0.0011(4) -0.0027(5)
O00C 0.0221(7) 0.0175(8) 0.0236(7) -0.0027(6) -0.0028(6) 0.0034(6)
O00D 0.0207(6) 0.0170(7) 0.0158(6) -0.0018(6) -0.0005(5) -0.0023(5)
O00E 0.0159(6) 0.0168(6) 0.0146(6) 0.0009(6) -0.0008(5) -0.0007(5)
O00F 0.0149(6) 0.0184(7) 0.0108(5) -0.0025(5) 0.0005(5) -0.0030(5)
O00G 0.0136(5) 0.0161(7) 0.0167(6) -0.0009(5) 0.0037(5) 0.0000(5)
O00H 0.0305(8) 0.0210(8) 0.0143(6) 0.0048(7) 0.0051(6) -0.0020(5)
O00I 0.0203(8) 0.0333(11) 0.0587(13) -0.0030(8) 0.0003(9) -0.0060(10)
O00J 0.0310(9) 0.0178(8) 0.0318(9) 0.0041(7) -0.0095(7) -0.0068(7)
F00K 0.0468(10) 0.0184(7) 0.0498(10) -0.0014(7) 0.0142(9) -0.0025(7)
F00L 0.0704(15) 0.0731(16) 0.0204(8) -0.0062(14) -0.0121(9) -0.0046(9)
F00M 0.114(2) 0.0575(14) 0.0180(8) -0.0099(16) -0.0176(11) 0.0012(8)
F00N 0.132(3) 0.0263(10) 0.0531(13) -0.0059(14) -0.0325(16) 0.0168(9)
O00O 0.0169(6) 0.0252(8) 0.0152(6) 0.0017(6) -0.0004(5) 0.0028(6)
O00P 0.0178(6) 0.0132(6) 0.0138(6) 0.0003(5) -0.0012(5) 0.0005(5)
O00Q 0.0214(7) 0.0324(10) 0.0247(8) -0.0012(7) -0.0015(6) 0.0072(7)
O00R 0.0303(9) 0.0210(8) 0.0337(9) 0.0043(7) 0.0067(7) 0.0065(7)
F00S 0.0454(11) 0.0554(13) 0.0594(13) -0.0189(11) -0.0277(10) 0.0048(11)
C00T 0.0253(10) 0.0232(11) 0.0237(10) -0.0025(9) 0.0060(8) 0.0028(8)
O00U 0.0214(6) 0.0124(7) 0.0184(6) 0.0004(5) -0.0037(5) 0.0019(5)
F00V 0.0752(17) 0.104(2) 0.0416(12) -0.0440(18) 0.0272(12) 0.0078(14)
F00W 0.0908(19) 0.0324(11) 0.0639(15) 0.0081(12) -0.0148(14) -0.0252(10)
C00X 0.0453(15) 0.0331(14) 0.0304(12) -0.0047(13) -0.0164(11) -0.0049(11)
C00Y 0.067(2) 0.0331(15) 0.0192(10) -0.0124(15) -0.0054(12) 0.0083(10)

loop_
_atom_type_symbol
_atom_type_scat_dispersion_real
_atom_type_scat_dispersion_imag
_atom_type_scat_Cromer_Mann_a1
_atom_type_scat_Cromer_Mann_a2
_atom_type_scat_Cromer_Mann_a3
_atom_type_scat_Cromer_Mann_a4
_atom_type_scat_Cromer_Mann_b1
_atom_type_scat_Cromer_Mann_b2
_atom_type_scat_Cromer_Mann_b3
_atom_type_scat_Cromer_Mann_b4
_atom_type_scat_Cromer_Mann_c
_atom_type_scat_source
_atom_type_scat_dispersion_source
Al 0.06440 0.05171 6.42020 1.90020 1.59360 1.96460 3.03870 0.74260 31.54720 85.08860 1.11510 'International Tables Volume C Table 6.1.1.4 (pp. 500-502)' 'Henke, Gullikson and Davis, At. Data and Nucl. Data Tables, 1993, 54, 2'
C 0.00347 0.00161 2.31000 1.02000 1.58860 0.86500 20.84390 10.20750 0.56870 51.65120 0.21560 'International Tables Volume C Table 6.1.1.4 (pp. 500-502)' 'Henke, Gullikson and Davis, At. Data and Nucl. Data Tables, 1993, 54, 2'
F 0.01794 0.01033 3.53920 2.64120 1.51700 1.02430 10.28250 4.29440 0.26150 26.14760 0.27760 'International Tables Volume C Table 6.1.1.4 (pp. 500-502)' 'Henke, Gullikson and Davis, At. Data and Nucl. Data Tables, 1993, 54, 2'
H 0.00000 0.00000 0.49300 0.32291 0.14019 0.04081 10.51090 26.12570 3.14236 57.79970 0.00304 'International Tables Volume C Table 6.1.1.4 (pp. 500-502)' 'Henke, Gullikson and Davis, At. Data and Nucl. Data Tables, 1993, 54, 2'
O 0.01158 0.00611 3.04850 2.28680 1.54630 0.86700 13.27710 5.70110 0.32390 32.90890 0.25080 'International Tables Volume C Table 6.1.1.4 (pp. 500-502)' 'Henke, Gullikson and Davis, At. Data and Nucl. Data Tables, 1993, 54, 2'
S 0.12424 0.12443 6.90530 5.20340 1.43790 1.58630 1.46790 22.21510 0.25360 56.17200 0.86690 'International Tables Volume C Table 6.1.1.4 (pp. 500-502)' 'Henke, Gullikson and Davis, At. Data and Nucl. Data Tables, 1993, 54, 2'

loop_
_geom_angle_atom_site_label_1
_geom_angle_atom_site_label_2
_geom_angle_atom_site_label_3
_geom_angle
_geom_angle_site_symmetry_1
_geom_angle_site_symmetry_3
_geom_angle_publ_flag
O00H S001 O006 113.52(10) . . ?
O00O S001 O006 113.88(9) . . ?
O00O S001 O00H 114.35(11) . . ?
C00T S001 O006 104.39(11) . . ?
C00T S001 O00H 104.78(11) . . ?
C00T S001 O00O 104.45(11) . . ?
O00Q S002 O00A 113.09(11) . . ?
O00R S002 O00A 114.07(12) . . ?
O00R S002 O00Q 114.54(12) . . ?
C00X S002 O00A 105.02(14) . . ?
C00X S002 O00Q 104.55(14) . . ?
C00X S002 O00R 104.12(14) . . ?
O00I S003 O009 115.56(13) . . ?
O00J S003 O009 112.75(11) . . ?
O00J S003 O00I 114.53(13) . . ?
C00Y S003 O009 103.76(13) . . ?
C00Y S003 O00I 105.38(17) . . ?
C00Y S003 O00J 103.04(15) . . ?
O00B Al04 O007 90.36(7) . . ?
O00F Al04 O007 89.70(7) . . ?
O00F Al04 O00B 179.13(8) . . ?
O00G Al04 O007 177.55(8) . . ?
O00G Al04 O00B 90.56(7) . . ?
O00G Al04 O00F 89.41(7) . . ?
O00P Al04 O007 85.84(7) . . ?
O00P Al04 O00B 89.17(7) . . ?
O00P Al04 O00F 91.70(7) . . ?
O00P Al04 O00G 91.90(7) . . ?
O00U Al04 O007 91.86(8) . . ?
O00U Al04 O00B 89.31(8) . . ?
O00U Al04 O00F 89.83(7) . . ?
O00U Al04 O00G 90.42(8) . . ?
O00U Al04 O00P 177.23(8) . . ?
F005 C00T S001 109.47(19) . . ?
F008 C00T S001 109.94(19) . . ?
F008 C00T F005 108.5(2) . . ?
F00K C00T S001 110.79(17) . . ?
F00K C00T F005 109.3(2) . . ?
F00K C00T F008 108.9(2) . . ?
F00L C00X S002 109.0(2) . . ?
F00S C00X S002 109.3(2) . . ?
F00S C00X F00L 108.9(3) . . ?
F00W C00X S002 110.8(2) . . ?
F00W C00X F00L 110.6(3) . . ?
F00W C00X F00S 108.2(3) . . ?
F00M C00Y S003 109.9(2) . . ?
F00N C00Y S003 110.4(3) . . ?
F00N C00Y F00M 109.6(3) . . ?
F00V C00Y S003 109.0(2) . . ?
F00V C00Y F00M 108.4(3) . . ?
F00V C00Y F00N 109.5(3) . . ?

loop_
_geom_bond_atom_site_label_1
_geom_bond_atom_site_label_2
_geom_bond_distance
_geom_bond_site_symmetry_2
_geom_bond_publ_flag
S001 O006 1.4489(15) . ?
S001 O00H 1.4461(17) . ?
S001 O00O 1.4546(16) . ?
S001 C00T 1.826(3) . ?
S002 O00A 1.4443(19) . ?
S002 O00Q 1.4512(19) . ?
S002 O00R 1.438(2) . ?
S002 C00X 1.822(3) . ?
S003 O009 1.4482(18) . ?
S003 O00I 1.430(2) . ?
S003 O00J 1.4528(19) . ?
S003 C00Y 1.825(3) . ?
Al04 O007 1.8760(15) . ?
Al04 O00B 1.8752(16) . ?
Al04 O00F 1.8936(15) . ?
Al04 O00G 1.8691(15) . ?
Al04 O00P 1.8903(16) . ?
Al04 O00U 1.8621(17) . ?
F005 C00T 1.331(3) . ?
F008 C00T 1.322(3) . ?
F00K C00T 1.318(3) . ?
F00L C00X 1.337(4) . ?
F00M C00Y 1.326(4) . ?
F00N C00Y 1.308(5) . ?
F00S C00X 1.329(4) . ?
F00V C00Y 1.324(5) . ?
F00W C00X 1.310(4) . ?

loop_
_restr_equal_distance_atom_site_label_1
_restr_equal_distance_atom_site_label_2
_restr_equal_distance_site_symmetry_2
_restr_equal_distance_class_id
Al04 H00a 1 1
Al04 H00b 1 1
Al04 H00c 1 2
Al04 H00d 1 2
Al04 H00e 1 3
Al04 H00f 1 3
Al04 H00g 1 4
Al04 H00h 1 4
Al04 H00k 1 5
Al04 H00l 1 5

loop_
_restr_equal_distance_class_class_id
_restr_equal_distance_class_target_weight_param
_restr_equal_distance_class_average
_restr_equal_distance_class_esd
_restr_equal_distance_class_diff_max
1 0.0200 2.5037 0.0193 0.0193
2 0.0200 2.4668 0.0044 0.0044
3 0.0200 2.5203 0.0298 0.0298
4 0.0200 2.4964 0.0150 0.0150
5 0.0200 2.4892 0.0171 0.0171
